data_7011797
loop_
_publ_author_name
'Kim, Yong-Joo'
'Joo, Young-Seon'
'Han, Jin-Taek'
'Han, Won Seok'
'Lee, Soon W.'

_publ_section_title
;
 Synthesis, structures and properties of bis(carbodiimido) complexes of
 Ni(ii), Pd(ii) and Pt(ii)
;
_journal_issue 18
_journal_name_full 'Journal of the Chemical Society, Dalton Transactions'
_journal_page_first 3611
_journal_paper_doi 10.1039/b204179k
_journal_year 2002
_chemical_formula_sum 'C16 H14 N2 O'
_chemical_formula_weight 250.29
_chemical_name_systematic
; 
? 
;
_space_group_IT_number 61
_symmetry_cell_setting orthorhombic
_symmetry_space_group_name_Hall '-P 2ac 2ab'
_symmetry_space_group_name_H-M 'P b c a'
_atom_sites_solution_hydrogens geom
_atom_sites_solution_primary direct
_atom_sites_solution_secondary difmap
_audit_creation_method SHELXL-97
_cell_angle_alpha 90.00
_cell_angle_beta 90.00
_cell_angle_gamma 90.00
_cell_formula_units_Z 8
_cell_length_a 7.570(2)
_cell_length_b 15.073(6)
_cell_length_c 24.035(6)
_cell_measurement_reflns_used 25
_cell_measurement_temperature 293(2)
_cell_measurement_theta_max 10.93
_cell_measurement_theta_min 5.09
_cell_volume 2742.5(15)
_computing_cell_refinement 'Siemens XSCANS'
_computing_data_collection 'Siemens XSCANS'
_computing_data_reduction 'Siemens SHELXTL'
_computing_molecular_graphics 'Siemens SHELXTL'
_computing_publication_material 'Siemens SHELXTL'
_computing_structure_refinement 'Siemens SHELXTL'
_computing_structure_solution 'Siemens SHELXTL'
_diffrn_ambient_temperature 293(2)
_diffrn_measured_fraction_theta_full 0.998
_diffrn_measured_fraction_theta_max 0.998
_diffrn_measurement_device 'Siemens P4'
_diffrn_measurement_method '\w scans'
_diffrn_radiation_monochromator graphite
_diffrn_radiation_source 'sealed tube'
_diffrn_radiation_type MoK\a
_diffrn_radiation_wavelength 0.71073
_diffrn_reflns_av_R_equivalents 0.2075
_diffrn_reflns_av_sigmaI/netI 0.1231
_diffrn_reflns_limit_h_max 0
_diffrn_reflns_limit_h_min -9
_diffrn_reflns_limit_k_max 17
_diffrn_reflns_limit_k_min 0
_diffrn_reflns_limit_l_max 28
_diffrn_reflns_limit_l_min 0
_diffrn_reflns_number 4034
_diffrn_reflns_theta_full 25.00
_diffrn_reflns_theta_max 25.00
_diffrn_reflns_theta_min 2.70
_diffrn_standards_interval_count 97
_diffrn_standards_number 3
_exptl_absorpt_coefficient_mu 0.077
_exptl_absorpt_correction_type none
_exptl_crystal_colour 'COLORLESS         '
_exptl_crystal_density_diffrn 1.212
_exptl_crystal_density_method 'not measured'
_exptl_crystal_description 'BLOCK             '
_exptl_crystal_F_000 1056
_exptl_crystal_size_max 0.20
_exptl_crystal_size_mid 0.18
_exptl_crystal_size_min 0.12
_refine_diff_density_max 0.172
_refine_diff_density_min -0.163
_refine_diff_density_rms 0.036
_refine_ls_extinction_coef 0.0030(10)
_refine_ls_extinction_expression Fc^*^=kFc[1+0.001xFc^2^\l^3^/sin(2\q)]^-1/4^
_refine_ls_extinction_method SHELXL
_refine_ls_goodness_of_fit_ref 0.954
_refine_ls_hydrogen_treatment mixed
_refine_ls_matrix_type full
_refine_ls_number_parameters 173
_refine_ls_number_reflns 2402
_refine_ls_number_restraints 0
_refine_ls_restrained_S_all 0.954
_refine_ls_R_factor_all 0.2009
_refine_ls_R_factor_gt 0.0705
_refine_ls_shift/su_max 0.000
_refine_ls_shift/su_mean 0.000
_refine_ls_structure_factor_coef Fsqd
_refine_ls_weighting_details 'calc w=1/[\s^2^(Fo^2^)+(0.0636P)^2^+0.0000P] where P=(Fo^2^+2Fc^2^)/3'
_refine_ls_weighting_scheme calc
_refine_ls_wR_factor_gt 0.1356
_refine_ls_wR_factor_ref 0.1839
_reflns_number_gt 909
_reflns_number_total 2402
_reflns_threshold_expression >2sigma(I)
_cod_data_source_file b204179k.txt
_cod_data_source_block coph
_cod_depositor_comments
;
The following automatic conversions were performed:
'_symmetry_cell_setting' value 'Orthorhombic' changed to 'orthorhombic'
according to '/home/saulius/struct/CIF-dictionaries/cif_core.dic'
dictionary named 'cif_core.dic' version 2.4.1 from 2010-06-29.

Automatic conversion script
Id: cif_fix_enum 1527 2010-12-29 10:47:43Z saulius 
;
_cod_original_cell_volume 2742.6(14)
_cod_original_sg_symbol_H-M 'Pbca '
_cod_database_code 7011797

loop_
_symmetry_equiv_pos_as_xyz
'x, y, z'
'-x+1/2, -y, z+1/2'
'-x, y+1/2, -z+1/2'
'x+1/2, -y+1/2, -z'
'-x, -y, -z'
'x-1/2, y, -z-1/2'
'x, -y-1/2, z-1/2'
'-x-1/2, y-1/2, z'

loop_
_atom_site_label
_atom_site_type_symbol
_atom_site_fract_x
_atom_site_fract_y
_atom_site_fract_z
_atom_site_U_iso_or_equiv
_atom_site_adp_type
_atom_site_occupancy
_atom_site_symmetry_multiplicity
_atom_site_calc_flag
_atom_site_refinement_flags
_atom_site_disorder_assembly
_atom_site_disorder_group
O1 O 0.1548(4) 0.9507(2) 0.04514(13) 0.0778(11) Uani 1 1 d . . .
N1 N 0.0294(4) 0.9040(2) 0.12415(15) 0.0545(10) Uani 1 1 d . . .
N2 N -0.1850(7) 0.8085(3) 0.17530(19) 0.1002(17) Uani 1 1 d . . .
C1 C 0.0753(6) 0.9872(3) 0.15208(17) 0.0529(12) Uani 1 1 d . . .
C2 C -0.0377(6) 1.0587(3) 0.1492(2) 0.0636(13) Uani 1 1 d . . .
C3 C 0.0163(8) 1.1371(3) 0.1763(2) 0.0810(16) Uani 1 1 d . . .
H3 H -0.0550 1.1874 0.1754 0.097 Uiso 1 1 calc R . .
C4 C 0.1745(10) 1.1388(4) 0.2039(2) 0.0871(18) Uani 1 1 d . . .
H4 H 0.2096 1.1906 0.2218 0.105 Uiso 1 1 calc R . .
C5 C 0.2811(7) 1.0665(4) 0.2059(2) 0.0784(16) Uani 1 1 d . . .
H5 H 0.3878 1.0698 0.2249 0.094 Uiso 1 1 calc R . .
C6 C 0.2346(6) 0.9892(3) 0.18053(18) 0.0602(12) Uani 1 1 d . . .
C7 C -0.2121(7) 1.0528(4) 0.1196(2) 0.0986(18) Uani 1 1 d . . .
H7A H -0.2720 1.1088 0.1221 0.118 Uiso 1 1 calc R . .
H7B H -0.2832 1.0076 0.1366 0.118 Uiso 1 1 calc R . .
H7C H -0.1926 1.0383 0.0812 0.118 Uiso 1 1 calc R . .
C8 C 0.3544(7) 0.9087(3) 0.1837(2) 0.0971(18) Uani 1 1 d . . .
H8A H 0.3021 0.8605 0.1634 0.116 Uiso 1 1 calc R . .
H8B H 0.3698 0.8918 0.2218 0.116 Uiso 1 1 calc R . .
H8C H 0.4672 0.9230 0.1677 0.116 Uiso 1 1 calc R . .
C9 C 0.0881(6) 0.8890(3) 0.06900(19) 0.0590(12) Uani 1 1 d . . .
C10 C 0.0741(5) 0.7987(3) 0.04598(18) 0.0501(11) Uani 1 1 d . . .
C11 C 0.1050(6) 0.7233(3) 0.0773(2) 0.0668(13) Uani 1 1 d . . .
H11 H 0.1230 0.7279 0.1155 0.080 Uiso 1 1 calc R . .
C12 C 0.1091(6) 0.6416(3) 0.0520(3) 0.0772(15) Uani 1 1 d . . .
H12 H 0.1310 0.5910 0.0731 0.093 Uiso 1 1 calc R . .
C13 C 0.0810(7) 0.6342(4) -0.0041(3) 0.0875(18) Uani 1 1 d . . .
H13 H 0.0832 0.5786 -0.0209 0.105 Uiso 1 1 calc R . .
C14 C 0.0497(7) 0.7081(4) -0.0353(2) 0.0817(16) Uani 1 1 d . . .
H14 H 0.0299 0.7027 -0.0734 0.098 Uiso 1 1 calc R . .
C15 C 0.0472(6) 0.7907(3) -0.0108(2) 0.0672(13) Uani 1 1 d . . .
H15 H 0.0275 0.8410 -0.0324 0.081 Uiso 1 1 calc R . .
C16 C -0.0865(7) 0.8503(3) 0.1503(2) 0.0674(13) Uani 1 1 d . . .

loop_
_atom_site_aniso_label
_atom_site_aniso_U_11
_atom_site_aniso_U_22
_atom_site_aniso_U_33
_atom_site_aniso_U_23
_atom_site_aniso_U_13
_atom_site_aniso_U_12
O1 0.111(3) 0.059(2) 0.063(2) 0.0000(18) 0.013(2) -0.022(2)
N1 0.064(2) 0.050(2) 0.050(2) -0.0012(19) 0.0062(19) -0.0152(19)
N2 0.121(4) 0.090(3) 0.090(3) -0.011(3) 0.036(3) -0.037(3)
C1 0.062(3) 0.049(3) 0.047(3) 0.000(2) 0.007(3) -0.012(2)
C2 0.066(3) 0.063(3) 0.062(3) 0.010(3) 0.012(3) 0.003(3)
C3 0.112(5) 0.051(3) 0.080(4) 0.006(3) 0.036(4) 0.008(3)
C4 0.126(5) 0.070(4) 0.065(4) -0.011(3) 0.022(4) -0.033(4)
C5 0.089(4) 0.090(4) 0.056(3) -0.009(3) -0.004(3) -0.019(4)
C6 0.068(3) 0.066(3) 0.047(3) -0.006(3) -0.001(3) -0.011(3)
C7 0.079(4) 0.100(4) 0.117(5) 0.024(4) 0.009(4) 0.014(3)
C8 0.084(4) 0.102(4) 0.105(4) 0.004(4) -0.023(3) 0.004(4)
C9 0.067(3) 0.059(3) 0.051(3) 0.001(2) -0.001(3) -0.012(3)
C10 0.046(3) 0.052(3) 0.053(3) -0.001(2) 0.003(2) -0.006(2)
C11 0.082(3) 0.058(3) 0.060(3) 0.000(3) 0.002(3) 0.001(3)
C12 0.074(3) 0.054(3) 0.104(4) -0.004(3) 0.009(3) 0.010(3)
C13 0.089(4) 0.070(4) 0.103(5) -0.038(4) 0.024(4) -0.012(3)
C14 0.088(4) 0.086(4) 0.071(4) -0.017(4) -0.004(3) -0.020(3)
C15 0.067(3) 0.073(4) 0.062(3) -0.001(3) -0.003(3) -0.010(3)
C16 0.076(4) 0.071(4) 0.056(3) -0.013(3) 0.011(3) -0.009(3)

loop_
_atom_type_symbol
_atom_type_description
_atom_type_scat_dispersion_real
_atom_type_scat_dispersion_imag
_atom_type_scat_source
C C 0.0033 0.0016 'International Tables Vol C Tables 4.2.6.8 and 6.1.1.4'
H H 0.0000 0.0000 'International Tables Vol C Tables 4.2.6.8 and 6.1.1.4'
N N 0.0061 0.0033 'International Tables Vol C Tables 4.2.6.8 and 6.1.1.4'
O O 0.0106 0.0060 'International Tables Vol C Tables 4.2.6.8 and 6.1.1.4'

loop_
_geom_angle_atom_site_label_1
_geom_angle_atom_site_label_2
_geom_angle_atom_site_label_3
_geom_angle
_geom_angle_site_symmetry_1
_geom_angle_site_symmetry_3
_geom_angle_publ_flag
C16 N1 C9 123.0(4) . . ?
C16 N1 C1 117.0(4) . . ?
C9 N1 C1 119.4(3) . . ?
C2 C1 C6 123.2(4) . . ?
C2 C1 N1 120.0(4) . . ?
C6 C1 N1 116.8(4) . . ?
C1 C2 C3 116.9(5) . . ?
C1 C2 C7 121.5(5) . . ?
C3 C2 C7 121.5(5) . . ?
C4 C3 C2 119.5(5) . . ?
C5 C4 C3 121.5(5) . . ?
C4 C5 C6 121.2(5) . . ?
C5 C6 C1 117.6(5) . . ?
C5 C6 C8 120.5(5) . . ?
C1 C6 C8 121.8(4) . . ?
O1 C9 N1 117.0(4) . . ?
O1 C9 C10 124.4(4) . . ?
N1 C9 C10 118.4(4) . . ?
C11 C10 C15 119.4(5) . . ?
C11 C10 C9 122.8(4) . . ?
C15 C10 C9 117.4(4) . . ?
C12 C11 C10 119.9(5) . . ?
C13 C12 C11 120.4(5) . . ?
C14 C13 C12 120.1(5) . . ?
C13 C14 C15 120.4(5) . . ?
C14 C15 C10 119.8(5) . . ?
N2 C16 N1 175.6(5) . . ?

loop_
_geom_bond_atom_site_label_1
_geom_bond_atom_site_label_2
_geom_bond_distance
_geom_bond_site_symmetry_2
_geom_bond_publ_flag
O1 C9 1.203(4) . ?
N1 C16 1.350(6) . ?
N1 C9 1.417(5) . ?
N1 C1 1.464(5) . ?
N2 C16 1.146(5) . ?
C1 C2 1.378(6) . ?
C1 C6 1.387(6) . ?
C2 C3 1.409(6) . ?
C2 C7 1.502(6) . ?
C3 C4 1.370(7) . ?
C4 C5 1.356(7) . ?
C5 C6 1.362(6) . ?
C6 C8 1.516(6) . ?
C9 C10 1.474(6) . ?
C10 C11 1.383(6) . ?
C10 C15 1.386(6) . ?
C11 C12 1.375(6) . ?
C12 C13 1.369(7) . ?
C13 C14 1.364(7) . ?
C14 C15 1.377(6) . ?

loop_
_cod_related_entry_id
_cod_related_entry_database
_cod_related_entry_code
1 ChemSpider 21146747
